data_4075892
loop_
_publ_author_name
'Derrah, Eric J.'
'Marlinga, Jazmin C.'
'Mitra, Debbie'
'Friesen, Dawn M.'
'Hall, Shaun A.'
'McDonald, Robert'
'Rosenberg, Lisa'

_publ_section_title
;
 Electronic Control of Conformation in Mixed-Phosphine Complexes of the
 Ruthenium \h5-Indenyl Fragment
;
_journal_issue 24
_journal_name_full Organometallics
_journal_page_first 5817
_journal_paper_doi 10.1021/om050259w
_journal_volume 24
_journal_year 2005
_chemical_formula_moiety 'C39 H33 Cl P2 Ru'
_chemical_formula_sum 'C39 H33 Cl P2 Ru'
_chemical_formula_weight 700.11
_chemical_name_systematic
;

 ?

;
_space_group_IT_number 14
_symmetry_cell_setting monoclinic
_symmetry_space_group_name_Hall '-P 2ybc'
_symmetry_space_group_name_H-M 'P 1 21/c 1'
_atom_sites_solution_hydrogens geom
_atom_sites_solution_primary direct
_atom_sites_solution_secondary difmap
_audit_creation_method 'manual editing of SHELXL template'
_cell_angle_alpha 90.00
_cell_angle_beta 107.7164(10)
_cell_angle_gamma 90.00
_cell_formula_units_Z 4
_cell_length_a 13.7599(8)
_cell_length_b 11.3513(6)
_cell_length_c 21.8632(12)
_cell_measurement_reflns_used 4260
_cell_measurement_temperature 193(2)
_cell_measurement_theta_max 26.20
_cell_measurement_theta_min 2.37
_cell_volume 3252.9(3)
_computing_cell_refinement 'Bruker SAINT (Bruker, 1997)'
_computing_data_collection 'Bruker SMART (Bruker, 1997)'
_computing_data_reduction 'Bruker SAINT (Bruker, 1997)'
_computing_molecular_graphics 'Bruker SHELXTL (Bruker, 1997)'
_computing_publication_material 'Bruker SHELXTL (Bruker, 1997)'
_computing_structure_refinement 'SHELXL-97 (Sheldrick, 1997)'
_computing_structure_solution 'SHELXS-97 (Sheldrick, 1990)'
_diffrn_ambient_temperature 193(2)
_diffrn_detector_area_resol_mean 8.192
_diffrn_measured_fraction_theta_full 0.998
_diffrn_measured_fraction_theta_max 0.998
_diffrn_measurement_device_type 'Bruker PLATFORM diffractometer/SMART 1000 CCD area detector'
_diffrn_measurement_method '\w scans'
_diffrn_radiation_monochromator graphite
_diffrn_radiation_source 'fine-focus sealed tube'
_diffrn_radiation_type MoK\a
_diffrn_radiation_wavelength 0.71073
_diffrn_reflns_av_R_equivalents 0.0412
_diffrn_reflns_av_sigmaI/netI 0.0383
_diffrn_reflns_limit_h_max 17
_diffrn_reflns_limit_h_min -17
_diffrn_reflns_limit_k_max 14
_diffrn_reflns_limit_k_min -13
_diffrn_reflns_limit_l_max 27
_diffrn_reflns_limit_l_min -27
_diffrn_reflns_number 22560
_diffrn_reflns_theta_full 26.40
_diffrn_reflns_theta_max 26.40
_diffrn_reflns_theta_min 1.55
_diffrn_standards_decay_% 0
_diffrn_standards_interval_time 0
_diffrn_standards_number 0
_exptl_absorpt_coefficient_mu 0.689
_exptl_absorpt_correction_T_max 0.9469
_exptl_absorpt_correction_T_min 0.8411
_exptl_absorpt_correction_type multi-scan
_exptl_absorpt_process_details 'SADABS (Sheldrick, 1996)'
_exptl_crystal_colour orange
_exptl_crystal_density_diffrn 1.430
_exptl_crystal_density_method 'not measured'
_exptl_crystal_description prism
_exptl_crystal_F_000 1432
_exptl_crystal_size_max 0.26
_exptl_crystal_size_mid 0.16
_exptl_crystal_size_min 0.08
_refine_diff_density_max 2.019
_refine_diff_density_min -0.364
_refine_diff_density_rms 0.105
_refine_ls_extinction_method none
_refine_ls_goodness_of_fit_ref 1.094
_refine_ls_hydrogen_treatment mixed
_refine_ls_matrix_type full
_refine_ls_number_parameters 392
_refine_ls_number_reflns 6655
_refine_ls_number_restraints 0
_refine_ls_restrained_S_all 1.094
_refine_ls_R_factor_all 0.0535
_refine_ls_R_factor_gt 0.0391
_refine_ls_shift/su_max 0.001
_refine_ls_shift/su_mean 0.000
_refine_ls_structure_factor_coef Fsqd
_refine_ls_weighting_details 'calc w=1/[\s^2^(Fo^2^)+(0.0519P)^2^+2.8872P] where P=(Fo^2^+2Fc^2^)/3'
_refine_ls_weighting_scheme calc
_refine_ls_wR_factor_gt 0.0998
_refine_ls_wR_factor_ref 0.1060
_reflns_number_gt 5448
_reflns_number_total 6655
_reflns_threshold_expression I>2\s(I)
_cod_data_source_file om050259wsi20050826_080214.cif
_cod_data_source_block 2b
_cod_depositor_comments
;
The following automatic conversions were performed:

'_symmetry_cell_setting' value 'Monoclinic' changed to 'monoclinic'
according to /home/saulius/struct/CIF-dictionaries/cif_core.dic
dictionary named 'cif_core.dic' version 2.4.1 from 2010-06-29.

Automatic conversion script
Id: cif_fix_values 1715 2011-07-08 13:25:40Z adriana 
;
_cod_original_sg_symbol_H-M 'P 21/c'
_cod_database_code 4075892

loop_
_symmetry_equiv_pos_as_xyz
'x, y, z'
'-x, y+1/2, -z+1/2'
'-x, -y, -z'
'x, -y-1/2, z-1/2'

loop_
_atom_site_label
_atom_site_type_symbol
_atom_site_fract_x
_atom_site_fract_y
_atom_site_fract_z
_atom_site_U_iso_or_equiv
_atom_site_adp_type
_atom_site_occupancy
_atom_site_symmetry_multiplicity
_atom_site_calc_flag
_atom_site_refinement_flags
Ru Ru 0.348470(19) 0.36566(2) 0.306166(12) 0.02227(9) Uani 1 1 d .
Cl Cl 0.42677(6) 0.27081(7) 0.23254(4) 0.02866(18) Uani 1 1 d .
P1 P 0.45394(6) 0.25681(8) 0.38309(4) 0.02565(19) Uani 1 1 d .
H1P H 0.474(3) 0.151(3) 0.3656(16) 0.027(9) Uiso 1 1 d .
P2 P 0.21939(6) 0.22763(7) 0.28325(4) 0.02056(17) Uani 1 1 d .
C1 C 0.2737(3) 0.5024(3) 0.34404(18) 0.0378(9) Uani 1 1 d .
H1 H 0.2285 0.4895 0.3716 0.045 Uiso 1 1 calc R
C2 C 0.3808(3) 0.5208(3) 0.36666(19) 0.0408(9) Uani 1 1 d .
H2 H 0.4231 0.5222 0.4128 0.049 Uiso 1 1 calc R
C3 C 0.4169(3) 0.5451(3) 0.31407(19) 0.0364(8) Uani 1 1 d .
H3 H 0.4888 0.5643 0.3163 0.044 Uiso 1 1 calc R
C3A C 0.3292(3) 0.5539(3) 0.25848(18) 0.0326(8) Uani 1 1 d .
C4 C 0.3177(3) 0.5851(3) 0.1938(2) 0.0442(10) Uani 1 1 d .
H4 H 0.3761 0.6001 0.1805 0.053 Uiso 1 1 calc R
C5 C 0.2233(4) 0.5935(4) 0.1512(2) 0.0545(11) Uani 1 1 d .
H5 H 0.2159 0.6151 0.1080 0.065 Uiso 1 1 calc R
C6 C 0.1357(4) 0.5706(4) 0.1700(2) 0.0551(12) Uani 1 1 d .
H6 H 0.0703 0.5775 0.1392 0.066 Uiso 1 1 calc R
C7 C 0.1424(3) 0.5389(3) 0.2308(2) 0.0478(11) Uani 1 1 d .
H7 H 0.0826 0.5228 0.2424 0.057 Uiso 1 1 calc R
C7A C 0.2400(3) 0.5302(3) 0.27685(19) 0.0341(8) Uani 1 1 d .
C11 C 0.4201(2) 0.2141(3) 0.45449(16) 0.0284(7) Uani 1 1 d .
C12 C 0.4066(3) 0.2983(3) 0.49826(18) 0.0366(8) Uani 1 1 d .
H12 H 0.4161 0.3795 0.4913 0.044 Uiso 1 1 calc R
C13 C 0.3798(3) 0.2638(4) 0.55099(18) 0.0438(10) Uani 1 1 d .
H13 H 0.3730 0.3214 0.5810 0.053 Uiso 1 1 calc R
C14 C 0.3625(3) 0.1469(4) 0.56121(19) 0.0450(10) Uani 1 1 d .
H14 H 0.3434 0.1240 0.5978 0.054 Uiso 1 1 calc R
C15 C 0.3730(3) 0.0639(4) 0.51805(19) 0.0427(9) Uani 1 1 d .
H15 H 0.3604 -0.0167 0.5246 0.051 Uiso 1 1 calc R
C16 C 0.4020(3) 0.0967(3) 0.46484(17) 0.0321(8) Uani 1 1 d .
H16 H 0.4094 0.0384 0.4354 0.039 Uiso 1 1 calc R
C21 C 0.5834(2) 0.3190(3) 0.41577(17) 0.0305(8) Uani 1 1 d .
C22 C 0.6396(3) 0.3094(4) 0.48045(18) 0.0377(9) Uani 1 1 d .
H22 H 0.6125 0.2671 0.5091 0.045 Uiso 1 1 calc R
C23 C 0.7349(3) 0.3615(4) 0.50298(19) 0.0452(10) Uani 1 1 d .
H23 H 0.7732 0.3546 0.5470 0.054 Uiso 1 1 calc R
C24 C 0.7745(3) 0.4234(4) 0.4616(2) 0.0422(10) Uani 1 1 d .
H24 H 0.8387 0.4616 0.4775 0.051 Uiso 1 1 calc R
C25 C 0.7207(3) 0.4300(4) 0.3971(2) 0.0409(9) Uani 1 1 d .
H25 H 0.7491 0.4702 0.3684 0.049 Uiso 1 1 calc R
C26 C 0.6249(3) 0.3776(3) 0.37396(19) 0.0377(9) Uani 1 1 d .
H26 H 0.5879 0.3822 0.3296 0.045 Uiso 1 1 calc R
C31 C 0.1460(2) 0.2145(3) 0.19801(15) 0.0248(7) Uani 1 1 d .
C32 C 0.0652(3) 0.1347(3) 0.17794(17) 0.0309(7) Uani 1 1 d .
H32 H 0.0525 0.0808 0.2079 0.037 Uiso 1 1 calc R
C33 C 0.0033(3) 0.1338(3) 0.11455(18) 0.0383(9) Uani 1 1 d .
H33 H -0.0524 0.0805 0.1013 0.046 Uiso 1 1 calc R
C34 C 0.0229(3) 0.2106(4) 0.07097(18) 0.0426(10) Uani 1 1 d .
H34 H -0.0200 0.2112 0.0277 0.051 Uiso 1 1 calc R
C35 C 0.1048(3) 0.2865(4) 0.09005(18) 0.0459(10) Uani 1 1 d .
H35 H 0.1191 0.3378 0.0595 0.055 Uiso 1 1 calc R
C36 C 0.1664(3) 0.2886(3) 0.15324(16) 0.0326(8) Uani 1 1 d .
H36 H 0.2228 0.3411 0.1659 0.039 Uiso 1 1 calc R
C41 C 0.1206(2) 0.2667(3) 0.32057(16) 0.0240(7) Uani 1 1 d .
C42 C 0.1494(3) 0.2694(3) 0.38725(17) 0.0307(7) Uani 1 1 d .
H42 H 0.2169 0.2480 0.4114 0.037 Uiso 1 1 calc R
C43 C 0.0806(3) 0.3031(3) 0.41873(18) 0.0360(8) Uani 1 1 d .
H43 H 0.1010 0.3040 0.4643 0.043 Uiso 1 1 calc R
C44 C -0.0171(3) 0.3353(3) 0.3844(2) 0.0390(9) Uani 1 1 d .
H44 H -0.0644 0.3577 0.4062 0.047 Uiso 1 1 calc R
C45 C -0.0461(3) 0.3350(3) 0.31829(19) 0.0357(8) Uani 1 1 d .
H45 H -0.1133 0.3583 0.2945 0.043 Uiso 1 1 calc R
C46 C 0.0221(2) 0.3008(3) 0.28615(17) 0.0286(7) Uani 1 1 d .
H46 H 0.0015 0.3007 0.2405 0.034 Uiso 1 1 calc R
C51 C 0.2425(2) 0.0719(3) 0.30522(15) 0.0232(7) Uani 1 1 d .
C52 C 0.3203(3) 0.0143(3) 0.28782(17) 0.0300(7) Uani 1 1 d .
H52 H 0.3579 0.0556 0.2647 0.036 Uiso 1 1 calc R
C53 C 0.3427(3) -0.1034(3) 0.30439(18) 0.0398(9) Uani 1 1 d .
H53 H 0.3960 -0.1418 0.2928 0.048 Uiso 1 1 calc R
C54 C 0.2881(3) -0.1646(3) 0.33754(19) 0.0412(9) Uani 1 1 d .
H54 H 0.3039 -0.2447 0.3490 0.049 Uiso 1 1 calc R
C55 C 0.2100(3) -0.1088(3) 0.35401(19) 0.0384(9) Uani 1 1 d .
H55 H 0.1718 -0.1508 0.3765 0.046 Uiso 1 1 calc R
C56 C 0.1876(3) 0.0080(3) 0.33777(17) 0.0308(7) Uani 1 1 d .
H56 H 0.1336 0.0452 0.3491 0.037 Uiso 1 1 calc R

loop_
_atom_site_aniso_label
_atom_site_aniso_U_11
_atom_site_aniso_U_22
_atom_site_aniso_U_33
_atom_site_aniso_U_23
_atom_site_aniso_U_13
_atom_site_aniso_U_12
Ru 0.02190(14) 0.02063(14) 0.02717(15) -0.00456(11) 0.01179(11) -0.00345(10)
Cl 0.0262(4) 0.0346(4) 0.0304(4) -0.0042(3) 0.0163(3) 0.0002(3)
P1 0.0219(4) 0.0306(5) 0.0258(4) -0.0054(4) 0.0092(3) -0.0020(3)
P2 0.0192(4) 0.0196(4) 0.0251(4) -0.0015(3) 0.0100(3) -0.0001(3)
C1 0.054(2) 0.0213(17) 0.050(2) -0.0080(16) 0.033(2) 0.0005(16)
C2 0.058(2) 0.0219(18) 0.043(2) -0.0110(16) 0.0159(19) -0.0056(17)
C3 0.0384(19) 0.0235(18) 0.051(2) -0.0049(16) 0.0188(18) -0.0097(15)
C3A 0.0370(19) 0.0179(16) 0.048(2) -0.0042(15) 0.0201(17) -0.0048(14)
C4 0.055(3) 0.029(2) 0.058(3) 0.0055(18) 0.031(2) -0.0034(18)
C5 0.069(3) 0.041(2) 0.050(3) 0.011(2) 0.013(2) 0.006(2)
C6 0.052(3) 0.035(2) 0.070(3) 0.010(2) 0.006(2) 0.0084(19)
C7 0.037(2) 0.030(2) 0.082(3) 0.001(2) 0.026(2) 0.0079(17)
C7A 0.0389(19) 0.0180(16) 0.052(2) -0.0049(16) 0.0234(18) 0.0012(14)
C11 0.0205(15) 0.041(2) 0.0242(17) -0.0007(15) 0.0075(14) 0.0006(14)
C12 0.0355(19) 0.038(2) 0.038(2) -0.0079(17) 0.0136(17) -0.0015(16)
C13 0.043(2) 0.059(3) 0.034(2) -0.0133(19) 0.0190(18) 0.0005(19)
C14 0.043(2) 0.062(3) 0.034(2) 0.0051(19) 0.0185(18) 0.004(2)
C15 0.042(2) 0.045(2) 0.044(2) 0.0098(19) 0.0152(18) 0.0030(18)
C16 0.0287(17) 0.037(2) 0.0300(18) 0.0001(15) 0.0087(15) 0.0055(15)
C21 0.0213(16) 0.0371(19) 0.0333(19) -0.0082(15) 0.0086(15) 0.0005(14)
C22 0.0279(18) 0.052(2) 0.033(2) -0.0052(18) 0.0089(16) -0.0006(17)
C23 0.0269(18) 0.068(3) 0.037(2) -0.014(2) 0.0041(17) 0.0000(18)
C24 0.0208(17) 0.050(2) 0.054(2) -0.017(2) 0.0088(17) -0.0036(16)
C25 0.0290(18) 0.048(2) 0.051(2) -0.0014(19) 0.0190(18) -0.0041(17)
C26 0.0274(18) 0.049(2) 0.037(2) -0.0036(17) 0.0102(16) -0.0010(16)
C31 0.0217(15) 0.0251(17) 0.0299(17) -0.0033(14) 0.0113(14) 0.0009(13)
C32 0.0281(17) 0.0310(19) 0.0351(19) -0.0004(15) 0.0116(15) -0.0041(14)
C33 0.0290(18) 0.045(2) 0.039(2) -0.0089(17) 0.0076(16) -0.0088(16)
C34 0.041(2) 0.057(3) 0.0264(19) -0.0084(18) 0.0056(17) -0.0104(19)
C35 0.048(2) 0.063(3) 0.030(2) 0.0019(19) 0.0161(18) -0.014(2)
C36 0.0319(18) 0.039(2) 0.0293(18) -0.0058(15) 0.0124(15) -0.0092(15)
C41 0.0221(15) 0.0203(16) 0.0336(18) 0.0001(13) 0.0143(14) -0.0014(12)
C42 0.0277(17) 0.0330(19) 0.0335(19) -0.0028(15) 0.0127(15) 0.0029(14)
C43 0.042(2) 0.039(2) 0.0350(19) -0.0012(16) 0.0234(17) 0.0016(17)
C44 0.039(2) 0.039(2) 0.052(2) 0.0028(18) 0.0321(19) 0.0068(16)
C45 0.0258(17) 0.0308(19) 0.054(2) 0.0041(17) 0.0175(17) 0.0083(14)
C46 0.0267(16) 0.0254(17) 0.0355(19) 0.0025(14) 0.0121(15) 0.0004(13)
C51 0.0237(15) 0.0189(15) 0.0265(16) -0.0050(13) 0.0070(13) -0.0027(12)
C52 0.0301(17) 0.0261(18) 0.0341(18) -0.0041(14) 0.0103(15) 0.0001(14)
C53 0.040(2) 0.035(2) 0.043(2) -0.0073(17) 0.0112(18) 0.0112(16)
C54 0.054(2) 0.0226(18) 0.044(2) 0.0015(16) 0.0108(19) 0.0044(16)
C55 0.046(2) 0.0283(19) 0.042(2) 0.0037(16) 0.0160(18) -0.0040(16)
C56 0.0297(17) 0.0259(17) 0.0386(19) 0.0013(15) 0.0130(15) -0.0007(14)

loop_
_atom_type_symbol
_atom_type_description
_atom_type_scat_dispersion_real
_atom_type_scat_dispersion_imag
_atom_type_scat_source
C C 0.0033 0.0016 'International Tables Vol C Tables 4.2.6.8 and 6.1.1.4'
H H 0.0000 0.0000 'International Tables Vol C Tables 4.2.6.8 and 6.1.1.4'
P P 0.1023 0.0942 'International Tables Vol C Tables 4.2.6.8 and 6.1.1.4'
Cl Cl 0.1484 0.1585 'International Tables Vol C Tables 4.2.6.8 and 6.1.1.4'
Ru Ru -1.2594 0.8363 'International Tables Vol C Tables 4.2.6.8 and 6.1.1.4'

loop_
_geom_angle_atom_site_label_1
_geom_angle_atom_site_label_2
_geom_angle_atom_site_label_3
_geom_angle
C1 Ru C2 38.31(15)
C1 Ru C3 63.45(14)
C2 Ru C3 37.44(14)
C1 Ru P1 112.66(11)
C2 Ru P1 91.40(11)
C3 Ru P1 106.58(10)
C1 Ru P2 98.41(10)
C2 Ru P2 133.36(11)
C3 Ru P2 156.50(10)
P1 Ru P2 93.94(3)
C1 Ru C7A 36.73(13)
C2 Ru C7A 61.09(14)
C3 Ru C7A 60.92(13)
P1 Ru C7A 149.05(10)
P2 Ru C7A 95.59(9)
C1 Ru C3A 61.04(13)
C2 Ru C3A 60.49(14)
C3 Ru C3A 36.26(13)
P1 Ru C3A 142.71(9)
P2 Ru C3A 122.97(9)
C7A Ru C3A 35.28(12)
C1 Ru Cl 157.79(10)
C2 Ru Cl 135.32(11)
C3 Ru Cl 101.14(10)
P1 Ru Cl 86.35(3)
P2 Ru Cl 91.28(3)
C7A Ru Cl 122.71(9)
C3A Ru Cl 96.95(9)
C11 P1 C21 103.78(16)
C11 P1 Ru 121.00(11)
C21 P1 Ru 114.18(13)
C11 P1 H1P 97.8(15)
C21 P1 H1P 101.6(15)
Ru P1 H1P 115.6(15)
C51 P2 C31 100.69(15)
C51 P2 C41 102.05(14)
C31 P2 C41 102.57(14)
C51 P2 Ru 122.49(10)
C31 P2 Ru 115.15(11)
C41 P2 Ru 111.35(10)
C2 C1 C7A 107.6(3)
C2 C1 Ru 71.0(2)
C7A C1 Ru 79.0(2)
C3 C2 C1 109.3(3)
C3 C2 Ru 73.7(2)
C1 C2 Ru 70.7(2)
C2 C3 C3A 106.9(3)
C2 C3 Ru 68.9(2)
C3A C3 Ru 76.8(2)
C4 C3A C7A 118.8(3)
C4 C3A C3 132.3(3)
C7A C3A C3 108.8(3)
C4 C3A Ru 129.1(3)
C7A C3A Ru 72.3(2)
C3 C3A Ru 66.98(19)
C5 C4 C3A 119.8(4)
C4 C5 C6 120.8(4)
C7 C6 C5 121.8(4)
C6 C7 C7A 118.9(4)
C7 C7A C3A 119.8(4)
C7 C7A C1 133.2(4)
C3A C7A C1 107.0(3)
C7 C7A Ru 129.4(3)
C3A C7A Ru 72.4(2)
C1 C7A Ru 64.26(19)
C16 C11 C12 118.4(3)
C16 C11 P1 120.0(3)
C12 C11 P1 121.5(3)
C13 C12 C11 120.3(4)
C12 C13 C14 121.0(4)
C15 C14 C13 119.3(4)
C14 C15 C16 120.6(4)
C11 C16 C15 120.3(3)
C26 C21 C22 119.6(3)
C26 C21 P1 118.1(3)
C22 C21 P1 122.3(3)
C23 C22 C21 120.0(4)
C24 C23 C22 120.2(4)
C25 C24 C23 120.1(3)
C24 C25 C26 120.0(4)
C21 C26 C25 120.0(4)
C36 C31 C32 119.1(3)
C36 C31 P2 120.1(2)
C32 C31 P2 120.7(3)
C33 C32 C31 120.4(3)
C34 C33 C32 119.7(3)
C33 C34 C35 120.0(4)
C34 C35 C36 120.6(4)
C31 C36 C35 120.1(3)
C46 C41 C42 118.8(3)
C46 C41 P2 123.8(3)
C42 C41 P2 117.2(2)
C43 C42 C41 120.6(3)
C44 C43 C42 120.4(4)
C43 C44 C45 119.6(3)
C44 C45 C46 120.5(3)
C45 C46 C41 120.1(3)
C56 C51 C52 118.3(3)
C56 C51 P2 124.0(2)
C52 C51 P2 117.7(2)
C53 C52 C51 120.2(3)
C54 C53 C52 120.4(3)
C53 C54 C55 119.7(3)
C56 C55 C54 120.1(4)
C55 C56 C51 121.2(3)

loop_
_geom_bond_atom_site_label_1
_geom_bond_atom_site_label_2
_geom_bond_distance
Ru C1 2.161(3)
Ru C2 2.166(3)
Ru C3 2.229(3)
Ru P1 2.2307(9)
Ru P2 2.3063(8)
Ru C7A 2.355(3)
Ru C3A 2.357(3)
Ru Cl 2.4427(8)
P1 C11 1.826(3)
P1 C21 1.846(3)
P1 H1P 1.31(3)
P2 C51 1.834(3)
P2 C31 1.836(3)
P2 C41 1.840(3)
C1 C2 1.420(6)
C1 C7A 1.435(5)
C2 C3 1.412(5)
C3 C3A 1.432(5)
C3A C4 1.420(5)
C3A C7A 1.428(5)
C4 C5 1.351(6)
C5 C6 1.412(7)
C6 C7 1.352(6)
C7 C7A 1.416(5)
C11 C16 1.387(5)
C11 C12 1.404(5)
C12 C13 1.370(5)
C13 C14 1.379(6)
C14 C15 1.372(6)
C15 C16 1.390(5)
C21 C26 1.386(5)
C21 C22 1.394(5)
C22 C23 1.386(5)
C23 C24 1.382(6)
C24 C25 1.381(6)
C25 C26 1.394(5)
C31 C36 1.383(5)
C31 C32 1.397(5)
C32 C33 1.388(5)
C33 C34 1.377(6)
C34 C35 1.378(5)
C35 C36 1.384(5)
C41 C46 1.390(4)
C41 C42 1.390(5)
C42 C43 1.382(5)
C43 C44 1.375(5)
C44 C45 1.378(5)
C45 C46 1.389(5)
C51 C56 1.390(5)
C51 C52 1.402(4)
C52 C53 1.395(5)
C53 C54 1.380(6)
C54 C55 1.386(6)
C55 C56 1.383(5)

loop_
_geom_torsion_atom_site_label_1
_geom_torsion_atom_site_label_2
_geom_torsion_atom_site_label_3
_geom_torsion_atom_site_label_4
_geom_torsion
C1 Ru P1 C11 39.49(18)
C2 Ru P1 C11 72.32(17)
C3 Ru P1 C11 107.10(17)
P2 Ru P1 C11 -61.32(14)
C7A Ru P1 C11 46.4(2)
C3A Ru P1 C11 110.95(19)
Cl Ru P1 C11 -152.35(14)
C1 Ru P1 C21 -85.57(16)
C2 Ru P1 C21 -52.74(16)
C3 Ru P1 C21 -17.96(16)
P2 Ru P1 C21 173.62(12)
C7A Ru P1 C21 -78.6(2)
C3A Ru P1 C21 -14.11(19)
Cl Ru P1 H1P -34.7(16)
P2 Ru P1 H1P 56.3(16)
C1 Ru P1 H1P 157.1(17)
C2 Ru P1 H1P -170.0(17)
C3 Ru P1 H1P -135.3(17)
C3A Ru P1 H1P -131.4(17)
C7A Ru P1 H1P 164.1(17)
Cl Ru P1 C21 82.58(12)
C1 Ru P2 C51 -133.85(16)
C2 Ru P2 C51 -115.91(19)
C3 Ru P2 C51 -171.4(3)
P1 Ru P2 C51 -20.24(13)
C7A Ru P2 C51 -170.76(15)
C3A Ru P2 C51 165.33(16)
Cl Ru P2 C51 66.19(12)
C1 Ru P2 C31 103.34(15)
C2 Ru P2 C31 121.29(19)
C3 Ru P2 C31 65.8(3)
P1 Ru P2 C31 -143.05(11)
C7A Ru P2 C31 66.43(14)
C3A Ru P2 C31 42.52(15)
Cl Ru P2 C31 -56.62(11)
C1 Ru P2 C41 -12.88(16)
C2 Ru P2 C41 5.07(19)
C3 Ru P2 C41 -50.4(3)
P1 Ru P2 C41 100.73(12)
C7A Ru P2 C41 -49.78(15)
C3A Ru P2 C41 -73.69(15)
Cl Ru P2 C41 -172.83(12)
C3 Ru C1 C2 -36.9(2)
P1 Ru C1 C2 60.9(2)
P2 Ru C1 C2 158.8(2)
C7A Ru C1 C2 -113.1(3)
C3A Ru C1 C2 -78.0(2)
Cl Ru C1 C2 -86.2(4)
C2 Ru C1 C7A 113.1(3)
C3 Ru C1 C7A 76.2(2)
P1 Ru C1 C7A 174.04(17)
P2 Ru C1 C7A -88.1(2)
C3A Ru C1 C7A 35.1(2)
Cl Ru C1 C7A 26.9(4)
C7A C1 C2 C3 -7.3(4)
Ru C1 C2 C3 64.0(3)
C7A C1 C2 Ru -71.3(2)
C1 Ru C2 C3 -117.9(3)
P1 Ru C2 C3 115.9(2)
P2 Ru C2 C3 -147.30(18)
C7A Ru C2 C3 -78.9(2)
C3A Ru C2 C3 -38.3(2)
Cl Ru C2 C3 29.7(3)
C3 Ru C2 C1 117.9(3)
P1 Ru C2 C1 -126.2(2)
P2 Ru C2 C1 -29.4(3)
C7A Ru C2 C1 38.9(2)
C3A Ru C2 C1 79.6(2)
Cl Ru C2 C1 147.57(18)
C1 C2 C3 C3A 5.9(4)
Ru C2 C3 C3A 68.0(2)
C1 C2 C3 Ru -62.1(2)
C1 Ru C3 C2 37.8(2)
P1 Ru C3 C2 -69.7(2)
P2 Ru C3 C2 80.1(3)
C7A Ru C3 C2 79.4(2)
C3A Ru C3 C2 114.2(3)
Cl Ru C3 C2 -159.2(2)
C1 Ru C3 C3A -76.5(2)
C2 Ru C3 C3A -114.2(3)
P1 Ru C3 C3A 176.05(18)
P2 Ru C3 C3A -34.1(4)
C7A Ru C3 C3A -34.8(2)
Cl Ru C3 C3A 86.6(2)
C2 C3 C3A C4 174.6(4)
Ru C3 C3A C4 -122.6(4)
C2 C3 C3A C7A -2.3(4)
Ru C3 C3A C7A 60.4(2)
C2 C3 C3A Ru -62.7(2)
C1 Ru C3A C4 -149.7(4)
C2 Ru C3A C4 166.2(4)
C3 Ru C3A C4 126.6(4)
P1 Ru C3A C4 120.3(3)
P2 Ru C3A C4 -68.9(4)
C7A Ru C3A C4 -113.1(4)
Cl Ru C3A C4 27.2(3)
C1 Ru C3A C7A -36.5(2)
C2 Ru C3A C7A -80.7(2)
C3 Ru C3A C7A -120.2(3)
P1 Ru C3A C7A -126.51(19)
P2 Ru C3A C7A 44.3(2)
Cl Ru C3A C7A 140.4(2)
C1 Ru C3A C3 83.7(2)
C2 Ru C3A C3 39.6(2)
P1 Ru C3A C3 -6.3(3)
P2 Ru C3A C3 164.54(18)
C7A Ru C3A C3 120.2(3)
Cl Ru C3A C3 -99.4(2)
C7A C3A C4 C5 0.9(6)
C3 C3A C4 C5 -175.8(4)
Ru C3A C4 C5 90.9(5)
C3A C4 C5 C6 -0.6(6)
C4 C5 C6 C7 -0.4(7)
C5 C6 C7 C7A 0.9(6)
C6 C7 C7A C3A -0.5(5)
C6 C7 C7A C1 178.4(4)
C6 C7 C7A Ru -91.6(5)
C4 C3A C7A C7 -0.4(5)
C3 C3A C7A C7 177.0(3)
Ru C3A C7A C7 -125.8(3)
C4 C3A C7A C1 -179.5(3)
C3 C3A C7A C1 -2.1(4)
Ru C3A C7A C1 55.1(2)
C4 C3A C7A Ru 125.4(3)
C3 C3A C7A Ru -57.1(2)
C2 C1 C7A C7 -173.3(4)
Ru C1 C7A C7 120.9(4)
C2 C1 C7A C3A 5.7(4)
Ru C1 C7A C3A -60.2(2)
C2 C1 C7A Ru 65.9(2)
C1 Ru C7A C7 -126.0(5)
C2 Ru C7A C7 -166.6(4)
C3 Ru C7A C7 150.3(4)
P1 Ru C7A C7 -136.7(3)
P2 Ru C7A C7 -29.4(4)
C3A Ru C7A C7 114.5(4)
Cl Ru C7A C7 65.7(4)
C1 Ru C7A C3A 119.5(3)
C2 Ru C7A C3A 78.8(2)
C3 Ru C7A C3A 35.8(2)
P1 Ru C7A C3A 108.8(2)
P2 Ru C7A C3A -143.9(2)
Cl Ru C7A C3A -48.8(2)
C2 Ru C7A C1 -40.6(2)
C3 Ru C7A C1 -83.7(2)
P1 Ru C7A C1 -10.7(3)
P2 Ru C7A C1 96.6(2)
C3A Ru C7A C1 -119.5(3)
Cl Ru C7A C1 -168.28(18)
C21 P1 C11 C16 -117.3(3)
Ru P1 C11 C16 113.0(3)
C21 P1 C11 C12 66.0(3)
Ru P1 C11 C12 -63.8(3)
H1P P1 C11 C12 170.0(15)
H1P P1 C11 C16 -13.3(15)
C16 C11 C12 C13 2.3(5)
P1 C11 C12 C13 179.1(3)
C11 C12 C13 C14 -2.0(6)
C12 C13 C14 C15 0.5(6)
C13 C14 C15 C16 0.7(6)
C12 C11 C16 C15 -1.1(5)
P1 C11 C16 C15 -178.0(3)
C14 C15 C16 C11 -0.4(6)
C11 P1 C21 C26 -169.6(3)
Ru P1 C21 C26 -35.9(3)
C11 P1 C21 C22 10.0(4)
Ru P1 C21 C22 143.8(3)
H1P P1 C21 C22 -91.1(15)
H1P P1 C21 C26 89.2(15)
C26 C21 C22 C23 2.1(6)
P1 C21 C22 C23 -177.6(3)
C21 C22 C23 C24 0.2(6)
C22 C23 C24 C25 -2.4(6)
C23 C24 C25 C26 2.3(6)
C22 C21 C26 C25 -2.2(6)
P1 C21 C26 C25 177.5(3)
C24 C25 C26 C21 0.0(6)
C51 P2 C31 C36 -137.1(3)
C41 P2 C31 C36 117.9(3)
Ru P2 C31 C36 -3.3(3)
C51 P2 C31 C32 46.8(3)
C41 P2 C31 C32 -58.3(3)
Ru P2 C31 C32 -179.4(2)
C36 C31 C32 C33 -3.0(5)
P2 C31 C32 C33 173.2(3)
C31 C32 C33 C34 1.2(6)
C32 C33 C34 C35 1.1(6)
C33 C34 C35 C36 -1.6(7)
C32 C31 C36 C35 2.5(5)
P2 C31 C36 C35 -173.7(3)
C34 C35 C36 C31 -0.2(6)
C51 P2 C41 C46 -116.1(3)
C31 P2 C41 C46 -12.1(3)
Ru P2 C41 C46 111.6(3)
C51 P2 C41 C42 68.4(3)
C31 P2 C41 C42 172.4(3)
Ru P2 C41 C42 -63.9(3)
C46 C41 C42 C43 1.4(5)
P2 C41 C42 C43 177.1(3)
C41 C42 C43 C44 -0.6(6)
C42 C43 C44 C45 -0.6(6)
C43 C44 C45 C46 0.9(6)
C44 C45 C46 C41 -0.1(5)
C42 C41 C46 C45 -1.1(5)
P2 C41 C46 C45 -176.5(3)
C31 P2 C51 C56 -101.1(3)
C41 P2 C51 C56 4.4(3)
Ru P2 C51 C56 129.6(3)
C31 P2 C51 C52 78.7(3)
C41 P2 C51 C52 -175.8(3)
Ru P2 C51 C52 -50.5(3)
C56 C51 C52 C53 -1.5(5)
P2 C51 C52 C53 178.7(3)
C51 C52 C53 C54 0.6(5)
C52 C53 C54 C55 0.5(6)
C53 C54 C55 C56 -0.6(6)
C54 C55 C56 C51 -0.4(6)
C52 C51 C56 C55 1.4(5)
P2 C51 C56 C55 -178.8(3)
